data_1504530
loop_
_publ_author_name
'Hughes, Chambers C.'
'Prieto-Davo, Alejandra'
'Jensen, Paul R.'
'Fenical, William'

_publ_section_title
;
 The marinopyrroles, antibiotics of an unprecedented structure class from
 a marine Streptomyces sp.
;
_journal_issue 4
_journal_name_full 'Organic letters'
_journal_page_first 629
_journal_page_last 631
_journal_paper_doi 10.1021/ol702952n
_journal_volume 10
_journal_year 2008
_chemical_formula_sum 'C22 H11 Br Cl4 N2 O4'
_chemical_formula_weight 589.04
_chemical_name_systematic
; 

 ? 

;
_space_group_IT_number 19
_symmetry_cell_setting orthorhombic
_symmetry_space_group_name_Hall 'P 2ac 2ab'
_symmetry_space_group_name_H-M 'P 21 21 21'
_atom_sites_solution_hydrogens geom
_atom_sites_solution_primary direct
_atom_sites_solution_secondary difmap
_audit_creation_method SHELXL-97
_cell_angle_alpha 90.00
_cell_angle_beta 90.00
_cell_angle_gamma 90.00
_cell_formula_units_Z 4
_cell_length_a 8.6266(11)
_cell_length_b 14.8226(19)
_cell_length_c 17.985(2)
_cell_measurement_reflns_used 5084
_cell_measurement_temperature 100(2)
_cell_measurement_theta_max 28.23
_cell_measurement_theta_min 2.62
_cell_volume 2299.7(5)
_computing_cell_refinement 'Bruker SMART'
_computing_data_collection 'Bruker SMART'
_computing_data_reduction 'Bruker SAINT'
_computing_molecular_graphics 'Bruker SHELXTL'
_computing_publication_material 'Bruker SHELXTL'
_computing_structure_refinement 'SHELXL-97 (Sheldrick, 1997)'
_computing_structure_solution 'SHELXS-97 (Sheldrick, 1990)'
_diffrn_ambient_temperature 100(2)
_diffrn_measured_fraction_theta_full 0.988
_diffrn_measured_fraction_theta_max 0.984
_diffrn_measurement_device_type 'CCD area detector'
_diffrn_measurement_method 'phi and omega scans'
_diffrn_radiation_monochromator graphite
_diffrn_radiation_source 'fine-focus sealed tube'
_diffrn_radiation_type MoK\a
_diffrn_radiation_wavelength 0.71073
_diffrn_reflns_av_R_equivalents 0.0557
_diffrn_reflns_av_sigmaI/netI 0.0889
_diffrn_reflns_limit_h_max 5
_diffrn_reflns_limit_h_min -10
_diffrn_reflns_limit_k_max 17
_diffrn_reflns_limit_k_min -18
_diffrn_reflns_limit_l_max 19
_diffrn_reflns_limit_l_min -22
_diffrn_reflns_number 8395
_diffrn_reflns_theta_full 25.00
_diffrn_reflns_theta_max 26.00
_diffrn_reflns_theta_min 1.78
_exptl_absorpt_coefficient_mu 2.286
_exptl_absorpt_correction_T_max 0.9346
_exptl_absorpt_correction_T_min 0.6578
_exptl_absorpt_correction_type multi-scan
_exptl_absorpt_process_details sadabs
_exptl_crystal_colour yellow
_exptl_crystal_density_diffrn 1.701
_exptl_crystal_density_method 'not measured'
_exptl_crystal_description rod
_exptl_crystal_F_000 1168
_exptl_crystal_size_max 0.20
_exptl_crystal_size_mid 0.06
_exptl_crystal_size_min 0.03
_refine_diff_density_max 1.081
_refine_diff_density_min -0.657
_refine_diff_density_rms 0.141
_refine_ls_abs_structure_details 'Flack H D (1983), Acta Cryst. A39, 876-881'
_refine_ls_abs_structure_Flack 0.033(12)
_refine_ls_extinction_method none
_refine_ls_goodness_of_fit_ref 1.000
_refine_ls_hydrogen_treatment constr
_refine_ls_matrix_type full
_refine_ls_number_parameters 298
_refine_ls_number_reflns 4205
_refine_ls_number_restraints 0
_refine_ls_restrained_S_all 1.000
_refine_ls_R_factor_all 0.0567
_refine_ls_R_factor_gt 0.0507
_refine_ls_shift/su_max 0.019
_refine_ls_shift/su_mean 0.003
_refine_ls_structure_factor_coef Fsqd
_refine_ls_weighting_details 'calc w=1/[\s^2^(Fo^2^)+(0.0680P)^2^+0.0000P] where P=(Fo^2^+2Fc^2^)/3'
_refine_ls_weighting_scheme calc
_refine_ls_wR_factor_gt 0.1236
_refine_ls_wR_factor_ref 0.1276
_reflns_number_gt 3792
_reflns_number_total 4205
_reflns_threshold_expression >2sigma(I)
_cod_data_source_file ol702952n-file001.cif
_cod_data_source_block sio4
_cod_depositor_comments
;
The following automatic conversions were performed:

'_symmetry_cell_setting' value 'Orthorhombic' changed to
'orthorhombic' according to
/home/saulius/struct/CIF-dictionaries/cif_core.dic dictionary named
'cif_core.dic' version 2.4.1 from 2010-06-29.

Automatic conversion script
Id: cif_fix_values 1715 2011-07-08 13:25:40Z adriana 
;
_cod_original_sg_symbol_H-M P2(1)2(1)2(1)
_cod_database_code 1504530

loop_
_symmetry_equiv_pos_as_xyz
'x, y, z'
'-x+1/2, -y, z+1/2'
'-x, y+1/2, -z+1/2'
'x+1/2, -y+1/2, -z'

loop_
_atom_site_label
_atom_site_type_symbol
_atom_site_fract_x
_atom_site_fract_y
_atom_site_fract_z
_atom_site_U_iso_or_equiv
_atom_site_adp_type
_atom_site_occupancy
_atom_site_symmetry_multiplicity
_atom_site_calc_flag
_atom_site_refinement_flags
Br1 Br 0.32151(7) 0.64700(4) 0.13601(3) 0.02418(18) Uani 1 1 d .
Cl4 Cl 0.12386(17) 0.80294(10) 0.24406(8) 0.0233(3) Uani 1 1 d .
Cl2 Cl 0.74542(17) 0.95269(10) 0.09126(7) 0.0188(3) Uani 1 1 d .
Cl3 Cl 0.37700(17) 0.96714(10) 0.30164(8) 0.0217(3) Uani 1 1 d .
Cl1 Cl 1.03602(17) 1.06766(10) 0.18596(8) 0.0205(3) Uani 1 1 d .
O3 O 0.7543(5) 0.9605(3) 0.4322(2) 0.0197(9) Uani 1 1 d .
N1 N 0.5626(5) 0.8549(3) 0.2239(2) 0.0116(9) Uani 1 1 d .
O1 O 0.8113(5) 0.7350(3) 0.1965(2) 0.0170(8) Uani 1 1 d .
O2 O 0.9281(4) 0.6032(3) 0.1231(2) 0.0206(9) Uani 1 1 d .
H2A H 0.9187 0.6393 0.1588 0.031 Uiso 1 1 calc R
C5 C 0.7821(6) 0.9534(3) 0.1851(3) 0.0100(11) Uani 1 1 d .
N2 N 0.8870(5) 0.9810(3) 0.2943(2) 0.0108(9) Uani 1 1 d .
H2B H 0.9497 1.0026 0.3286 0.013 Uiso 1 1 calc R
C7 C 0.7058(6) 0.6879(4) 0.0824(3) 0.0146(12) Uani 1 1 d .
O4 O 0.4914(6) 0.9076(4) 0.5016(2) 0.0356(12) Uani 1 1 d .
H4A H 0.5644 0.9438 0.4935 0.053 Uiso 1 1 calc R
C9 C 0.8958(7) 0.9981(4) 0.2213(3) 0.0151(12) Uani 1 1 d .
C10 C 0.4164(6) 0.8741(4) 0.2491(3) 0.0167(12) Uani 1 1 d .
C11 C 0.4028(6) 0.7511(4) 0.1794(3) 0.0149(12) Uani 1 1 d .
C12 C 0.6274(8) 0.7486(4) 0.3606(3) 0.0230(13) Uani 1 1 d .
H12A H 0.7024 0.7443 0.3221 0.028 Uiso 1 1 calc R
C13 C 0.6977(6) 0.9056(3) 0.2389(3) 0.0119(11) Uani 1 1 d .
C14 C 0.5562(6) 0.7787(4) 0.1789(3) 0.0131(11) Uani 1 1 d .
C15 C 0.6972(6) 0.7333(4) 0.1543(3) 0.0128(11) Uani 1 1 d .
C16 C 0.8286(8) 0.5745(4) 0.0047(3) 0.0212(13) Uani 1 1 d .
H16A H 0.9044 0.5287 -0.0022 0.025 Uiso 1 1 calc R
C17 C 0.8202(7) 0.6223(4) 0.0706(3) 0.0141(11) Uani 1 1 d .
C18 C 0.6121(8) 0.6626(4) -0.0422(3) 0.0245(14) Uani 1 1 d .
H18A H 0.5426 0.6770 -0.0814 0.029 Uiso 1 1 calc R
C19 C 0.7641(6) 0.9243(4) 0.3071(3) 0.0139(11) Uani 1 1 d .
C20 C 0.3164(7) 0.8098(4) 0.2237(3) 0.0148(11) Uani 1 1 d .
C21 C 0.7153(6) 0.9066(4) 0.3846(3) 0.0142(12) Uani 1 1 d .
C22 C 0.7218(7) 0.5955(5) -0.0518(3) 0.0255(14) Uani 1 1 d .
H22A H 0.7250 0.5631 -0.0974 0.031 Uiso 1 1 calc R
C23 C 0.6173(7) 0.8279(4) 0.4009(3) 0.0158(12) Uani 1 1 d .
C24 C 0.5088(8) 0.8345(4) 0.4584(3) 0.0274(15) Uani 1 1 d .
C27 C 0.6036(7) 0.7084(4) 0.0241(3) 0.0183(12) Uani 1 1 d .
H27A H 0.5278 0.7542 0.0305 0.022 Uiso 1 1 calc R
C29 C 0.4219(12) 0.6855(6) 0.4307(4) 0.061(3) Uani 1 1 d .
H29A H 0.3534 0.6370 0.4410 0.073 Uiso 1 1 calc R
C34 C 0.5323(11) 0.6752(5) 0.3743(4) 0.045(2) Uani 1 1 d .
H34A H 0.5415 0.6206 0.3469 0.054 Uiso 1 1 calc R
C42 C 0.4091(11) 0.7629(6) 0.4715(4) 0.052(3) Uani 1 1 d .
H42A H 0.3317 0.7677 0.5088 0.062 Uiso 1 1 calc R

loop_
_atom_site_aniso_label
_atom_site_aniso_U_11
_atom_site_aniso_U_22
_atom_site_aniso_U_33
_atom_site_aniso_U_23
_atom_site_aniso_U_13
_atom_site_aniso_U_12
Br1 0.0197(3) 0.0187(3) 0.0342(3) -0.0038(3) -0.0018(3) -0.0041(2)
Cl4 0.0115(6) 0.0287(8) 0.0297(8) -0.0029(6) 0.0030(6) -0.0017(6)
Cl2 0.0247(7) 0.0212(8) 0.0105(6) 0.0014(5) -0.0010(6) -0.0038(6)
Cl3 0.0195(7) 0.0222(7) 0.0233(7) -0.0103(6) 0.0003(6) 0.0040(6)
Cl1 0.0233(7) 0.0213(7) 0.0168(7) -0.0017(5) 0.0048(6) -0.0095(6)
O3 0.027(2) 0.022(2) 0.0097(18) -0.0020(17) -0.0011(17) -0.0063(19)
N1 0.012(2) 0.012(2) 0.010(2) -0.0021(19) 0.0016(17) 0.0005(19)
O1 0.0155(19) 0.018(2) 0.017(2) -0.0047(16) -0.0036(18) 0.0032(17)
O2 0.020(2) 0.020(2) 0.022(2) -0.0038(18) -0.0037(17) 0.0087(16)
C5 0.014(3) 0.009(3) 0.007(2) 0.001(2) 0.003(2) -0.001(2)
N2 0.014(2) 0.010(2) 0.008(2) 0.0018(17) -0.0050(18) -0.0034(18)
C7 0.016(3) 0.017(3) 0.011(3) 0.003(2) 0.002(2) -0.005(2)
O4 0.040(3) 0.044(3) 0.023(2) -0.014(2) 0.017(2) -0.015(2)
C9 0.012(3) 0.022(3) 0.011(3) 0.003(2) 0.004(2) -0.002(2)
C10 0.016(3) 0.024(3) 0.010(3) -0.002(2) 0.000(2) 0.002(2)
C11 0.015(3) 0.013(3) 0.016(3) -0.003(2) -0.004(2) -0.003(2)
C12 0.036(3) 0.022(3) 0.011(3) 0.007(2) 0.003(3) -0.003(3)
C13 0.013(3) 0.007(3) 0.016(3) -0.001(2) -0.003(2) 0.000(2)
C14 0.014(3) 0.013(3) 0.012(3) -0.001(2) -0.002(2) 0.001(2)
C15 0.010(3) 0.017(3) 0.012(3) 0.003(2) -0.001(2) -0.003(2)
C16 0.024(3) 0.020(3) 0.019(3) -0.005(2) 0.006(3) -0.004(3)
C17 0.017(3) 0.012(3) 0.013(3) 0.0018(19) 0.003(2) -0.003(2)
C18 0.033(3) 0.031(4) 0.010(3) -0.003(2) -0.005(3) -0.005(3)
C19 0.010(3) 0.019(3) 0.012(3) 0.001(2) 0.003(2) 0.006(2)
C20 0.010(3) 0.017(3) 0.017(3) 0.000(2) 0.000(2) 0.000(2)
C21 0.015(3) 0.013(3) 0.015(3) 0.000(2) -0.003(2) 0.005(2)
C22 0.030(3) 0.031(4) 0.016(3) -0.009(3) 0.008(3) -0.005(3)
C23 0.023(3) 0.015(3) 0.010(3) 0.003(2) 0.000(2) 0.000(2)
C24 0.032(4) 0.031(4) 0.020(3) -0.004(3) 0.004(3) -0.010(3)
C27 0.016(3) 0.016(3) 0.023(3) 0.003(2) -0.005(2) -0.003(2)
C29 0.089(7) 0.051(5) 0.043(5) 0.002(4) 0.023(5) -0.052(5)
C34 0.076(6) 0.029(4) 0.030(4) -0.003(3) 0.002(4) -0.023(4)
C42 0.069(6) 0.060(6) 0.027(4) -0.016(4) 0.027(4) -0.040(5)

loop_
_atom_type_symbol
_atom_type_description
_atom_type_scat_dispersion_real
_atom_type_scat_dispersion_imag
_atom_type_scat_source
C C 0.0033 0.0016 'International Tables Vol C Tables 4.2.6.8 and 6.1.1.4'
H H 0.0000 0.0000 'International Tables Vol C Tables 4.2.6.8 and 6.1.1.4'
N N 0.0061 0.0033 'International Tables Vol C Tables 4.2.6.8 and 6.1.1.4'
O O 0.0106 0.0060 'International Tables Vol C Tables 4.2.6.8 and 6.1.1.4'
Cl Cl 0.1484 0.1585 'International Tables Vol C Tables 4.2.6.8 and 6.1.1.4'
Br Br -0.2901 2.4595 'International Tables Vol C Tables 4.2.6.8 and 6.1.1.4'

loop_
_geom_angle_atom_site_label_1
_geom_angle_atom_site_label_2
_geom_angle_atom_site_label_3
_geom_angle
C10 N1 C14 108.9(4)
C10 N1 C13 125.8(5)
C14 N1 C13 125.2(4)
C9 C5 C13 106.9(4)
C9 C5 Cl2 127.6(4)
C13 C5 Cl2 125.4(4)
C9 N2 C19 108.8(5)
C27 C7 C17 118.7(5)
C27 C7 C15 122.0(5)
C17 C7 C15 119.3(5)
N2 C9 C5 109.8(5)
N2 C9 Cl1 121.2(4)
C5 C9 Cl1 129.0(4)
C20 C10 N1 109.0(5)
C20 C10 Cl3 128.6(4)
N1 C10 Cl3 122.3(4)
C14 C11 C20 109.2(5)
C14 C11 Br1 127.0(4)
C20 C11 Br1 123.6(4)
C23 C12 C34 122.4(6)
C19 C13 C5 107.3(5)
C19 C13 N1 128.2(5)
C5 C13 N1 124.4(5)
C11 C14 N1 106.0(5)
C11 C14 C15 131.5(5)
N1 C14 C15 121.2(5)
O1 C15 C14 117.7(5)
O1 C15 C7 120.6(5)
C14 C15 C7 121.6(5)
C17 C16 C22 118.1(6)
O2 C17 C16 116.9(5)
O2 C17 C7 121.6(5)
C16 C17 C7 121.5(5)
C27 C18 C22 120.0(6)
N2 C19 C13 107.2(5)
N2 C19 C21 119.0(5)
C13 C19 C21 133.1(5)
C10 C20 C11 106.8(5)
C10 C20 Cl4 125.9(4)
C11 C20 Cl4 127.4(4)
O3 C21 C23 122.6(5)
O3 C21 C19 117.9(5)
C23 C21 C19 119.5(5)
C18 C22 C16 121.1(6)
C12 C23 C24 119.3(6)
C12 C23 C21 122.2(5)
C24 C23 C21 118.5(5)
O4 C24 C42 116.8(6)
O4 C24 C23 124.0(6)
C42 C24 C23 119.2(6)
C18 C27 C7 120.5(6)
C42 C29 C34 122.4(7)
C12 C34 C29 116.5(7)
C29 C42 C24 120.1(7)

loop_
_geom_bond_atom_site_label_1
_geom_bond_atom_site_label_2
_geom_bond_distance
Br1 C11 1.866(5)
Cl4 C20 1.704(6)
Cl2 C5 1.717(5)
Cl3 C10 1.706(6)
Cl1 C9 1.712(6)
O3 C21 1.218(7)
N1 C10 1.370(7)
N1 C14 1.390(7)
N1 C13 1.413(7)
O1 C15 1.244(7)
O2 C17 1.355(7)
C5 C9 1.351(8)
C5 C13 1.403(7)
N2 C9 1.340(6)
N2 C19 1.372(7)
C7 C27 1.403(8)
C7 C17 1.401(8)
C7 C15 1.460(7)
O4 C24 1.341(8)
C10 C20 1.365(8)
C11 C14 1.385(8)
C11 C20 1.395(8)
C12 C23 1.385(8)
C12 C34 1.385(9)
C13 C19 1.380(8)
C14 C15 1.459(8)
C16 C17 1.384(7)
C16 C22 1.407(9)
C18 C27 1.373(8)
C18 C22 1.384(9)
C19 C21 1.480(8)
C21 C23 1.470(8)
C23 C24 1.398(8)
C24 C42 1.385(10)
C29 C42 1.366(12)
C29 C34 1.399(12)

loop_
_cod_related_entry_id
_cod_related_entry_code
_cod_related_entry_database
1 27023263 ChemSpider
